data_7008211
loop_
_publ_author_name
'Crause, Chantelle'
'G\"orls, Helmar'
'Lotz, Simon'

_publ_section_title
;
 Binuclear biscarbene complexes of furan.
;
_journal_issue 9
_journal_name_full 'Dalton transactions (Cambridge, England : 2003)'
_journal_page_first 1649
_journal_page_last 1657
_journal_paper_doi 10.1039/b419148j
_journal_year 2005
_chemical_formula_sum 'C20 H12 O13 W2'
_chemical_formula_weight 828.00
_chemical_melting_point 'decompose on heating'
_chemical_name_systematic
;
?
;
_space_group_IT_number 12
_symmetry_cell_setting monoclinic
_symmetry_space_group_name_Hall '-C 2y'
_symmetry_space_group_name_H-M 'C 1 2/m 1'
_atom_sites_solution_hydrogens geom
_atom_sites_solution_primary direct
_atom_sites_solution_secondary difmap
_audit_creation_method SHELXL-97
_cell_angle_alpha 90.00
_cell_angle_beta 97.435(3)
_cell_angle_gamma 90.00
_cell_formula_units_Z 4
_cell_length_a 23.8784(9)
_cell_length_b 7.6038(3)
_cell_length_c 13.3500(6)
_cell_measurement_temperature 183(2)
_cell_volume 2403.53(17)
_computing_cell_refinement DENZO
_computing_data_collection COLLECT
_computing_data_reduction DENZO
_computing_molecular_graphics SHELXTL/PC
_computing_publication_material SHELXL-97
_computing_structure_refinement 'SHELXL-97 (Sheldrick, 1997)'
_computing_structure_solution 'SHELXS-97 (Sheldrick, 1990)'
_diffrn_ambient_temperature 183(2)
_diffrn_measured_fraction_theta_full 0.934
_diffrn_measured_fraction_theta_max 0.934
_diffrn_measurement_device_type KappaCCD
_diffrn_measurement_method '(phi- + omega-scan)'
_diffrn_radiation_monochromator graphite
_diffrn_radiation_source 'fine-focus sealed tube'
_diffrn_radiation_type MoK\a
_diffrn_radiation_wavelength 0.71073
_diffrn_reflns_av_R_equivalents 0.0735
_diffrn_reflns_av_sigmaI/netI 0.0564
_diffrn_reflns_limit_h_max 30
_diffrn_reflns_limit_h_min -29
_diffrn_reflns_limit_k_max 9
_diffrn_reflns_limit_k_min -9
_diffrn_reflns_limit_l_max 17
_diffrn_reflns_limit_l_min -16
_diffrn_reflns_number 9142
_diffrn_reflns_theta_full 27.50
_diffrn_reflns_theta_max 27.50
_diffrn_reflns_theta_min 2.15
_exptl_absorpt_coefficient_mu 9.629
_exptl_absorpt_correction_T_max 0.286
_exptl_absorpt_correction_T_min 0.197
_exptl_absorpt_correction_type semi-empirical
_exptl_crystal_colour red-orange
_exptl_crystal_density_diffrn 2.288
_exptl_crystal_density_method 'not measured'
_exptl_crystal_description prism
_exptl_crystal_F_000 1536
_exptl_crystal_size_max 0.10
_exptl_crystal_size_mid 0.10
_exptl_crystal_size_min 0.08
_refine_diff_density_max 0.772
_refine_diff_density_min -1.397
_refine_diff_density_rms 0.192
_refine_ls_extinction_method none
_refine_ls_goodness_of_fit_ref 0.977
_refine_ls_hydrogen_treatment mixed
_refine_ls_matrix_type full
_refine_ls_number_parameters 187
_refine_ls_number_reflns 2775
_refine_ls_number_restraints 0
_refine_ls_restrained_S_all 0.977
_refine_ls_R_factor_all 0.0336
_refine_ls_R_factor_gt 0.0269
_refine_ls_shift/su_max 0.001
_refine_ls_shift/su_mean 0.000
_refine_ls_structure_factor_coef Fsqd
_refine_ls_weighting_details 'calc w=1/[\s^2^(Fo^2^)+(0.0224P)^2^+0.0000P] where P=(Fo^2^+2Fc^2^)/3'
_refine_ls_weighting_scheme calc
_refine_ls_wR_factor_gt 0.0586
_refine_ls_wR_factor_ref 0.0599
_reflns_number_gt 2283
_reflns_number_total 2775
_reflns_threshold_expression >2sigma(I)
_cod_data_source_file b419148j.txt
_cod_data_source_block FO1427
_cod_original_cell_volume 2403.5(2)
_cod_original_sg_symbol_H-M C2/m
_cod_database_code 7008211

loop_
_symmetry_equiv_pos_as_xyz
'x, y, z'
'-x, y, -z'
'x+1/2, y+1/2, z'
'-x+1/2, y+1/2, -z'
'-x, -y, -z'
'x, -y, z'
'-x+1/2, -y+1/2, -z'
'x+1/2, -y+1/2, z'

loop_
_atom_site_label
_atom_site_type_symbol
_atom_site_fract_x
_atom_site_fract_y
_atom_site_fract_z
_atom_site_U_iso_or_equiv
_atom_site_adp_type
_atom_site_occupancy
_atom_site_symmetry_multiplicity
_atom_site_calc_flag
_atom_site_refinement_flags
_atom_site_disorder_assembly
_atom_site_disorder_group
W1 W 0.126925(9) 0.0000 0.319377(17) 0.02644(8) Uani 1 2 d S . .
W2 W 0.429868(9) 0.0000 0.170884(17) 0.02810(8) Uani 1 2 d S . .
O1 O 0.26607(15) 0.0000 0.3010(3) 0.0275(9) Uani 1 2 d S . .
O2 O 0.21000(16) 0.0000 0.5279(3) 0.0327(10) Uani 1 2 d S . .
O3 O 0.29439(17) 0.0000 0.1296(3) 0.0345(10) Uani 1 2 d S . .
O4 O 0.18282(13) 0.2870(5) 0.1891(3) 0.0538(9) Uani 1 1 d . . .
O5 O 0.01680(19) 0.0000 0.1561(3) 0.0467(12) Uani 1 2 d S . .
O6 O 0.06510(14) 0.2994(5) 0.4302(3) 0.0548(9) Uani 1 1 d . . .
O7 O 0.41714(16) -0.2948(5) -0.0005(3) 0.0632(11) Uani 1 1 d . . .
O8 O 0.5627(2) 0.0000 0.1682(4) 0.0626(15) Uani 1 2 d S . .
O9 O 0.44916(14) 0.3030(4) 0.3353(3) 0.0485(9) Uani 1 1 d . . .
C1 C 0.3419(3) 0.0000 0.1948(4) 0.0287(13) Uani 1 2 d S . .
C2 C 0.3238(2) 0.0000 0.2943(4) 0.0289(13) Uani 1 2 d S . .
C3 C 0.3528(2) 0.0000 0.3908(4) 0.0319(14) Uani 1 2 d S . .
H3A H 0.3926 0.0000 0.4086 0.038 Uiso 1 2 calc SR . .
C4 C 0.3116(2) 0.0000 0.4581(4) 0.0321(14) Uani 1 2 d S . .
H4A H 0.3188 0.0000 0.5297 0.039 Uiso 1 2 calc SR . .
C5 C 0.2597(2) 0.0000 0.4014(4) 0.0277(13) Uani 1 2 d S . .
C6 C 0.2018(2) 0.0000 0.4265(4) 0.0269(12) Uani 1 2 d S . .
C7 C 0.1616(2) 0.0000 0.5856(4) 0.0353(15) Uani 1 2 d S . .
H7A H 0.1380 -0.1057 0.5692 0.042 Uiso 0.50 1 calc PR . .
H7B H 0.1380 0.1057 0.5692 0.042 Uiso 0.50 1 calc PR . .
C8 C 0.1854(3) 0.0000 0.6950(4) 0.0407(16) Uani 1 2 d S . .
H8A H 0.1545 0.0000 0.7366 0.061 Uiso 1 2 calc SR . .
H8B H 0.2087 0.1052 0.7101 0.061 Uiso 0.50 1 calc PR . .
H8C H 0.2087 -0.1052 0.7100 0.061 Uiso 0.50 1 calc PR . .
C9 C 0.2967(3) 0.0000 0.0210(4) 0.0387(16) Uani 1 2 d S . .
H9A H 0.3166 -0.1059 0.0007 0.046 Uiso 0.50 1 calc PR . .
H9B H 0.3166 0.1059 0.0007 0.046 Uiso 0.50 1 calc PR . .
C10 C 0.2352(3) 0.0000 -0.0276(5) 0.0454(18) Uani 1 2 d S . .
H10A H 0.2338 0.0000 -0.1013 0.068 Uiso 1 2 calc SR . .
H10B H 0.2162 0.1052 -0.0063 0.068 Uiso 0.50 1 calc PR . .
H10C H 0.2162 -0.1052 -0.0063 0.068 Uiso 0.50 1 calc PR . .
C11 C 0.16293(18) 0.1847(6) 0.2370(3) 0.0366(10) Uani 1 1 d . . .
C12 C 0.0569(3) 0.0000 0.2134(5) 0.0332(14) Uani 1 2 d S . .
C13 C 0.08823(17) 0.1897(6) 0.3928(3) 0.0353(10) Uani 1 1 d . . .
C14 C 0.42006(19) -0.1919(6) 0.0598(4) 0.0400(11) Uani 1 1 d . . .
C15 C 0.5151(3) 0.0000 0.1658(5) 0.0398(16) Uani 1 2 d S . .
C16 C 0.44226(16) 0.1924(6) 0.2770(3) 0.0325(10) Uani 1 1 d . . .

loop_
_atom_site_aniso_label
_atom_site_aniso_U_11
_atom_site_aniso_U_22
_atom_site_aniso_U_33
_atom_site_aniso_U_23
_atom_site_aniso_U_13
_atom_site_aniso_U_12
W1 0.02320(14) 0.03024(15) 0.02520(14) 0.000 0.00051(11) 0.000
W2 0.02596(15) 0.02960(15) 0.02920(15) 0.000 0.00539(11) 0.000
O1 0.021(2) 0.035(2) 0.027(2) 0.000 0.0032(18) 0.000
O2 0.020(2) 0.051(3) 0.028(2) 0.000 0.0048(18) 0.000
O3 0.029(2) 0.050(3) 0.024(2) 0.000 -0.0018(18) 0.000
O4 0.043(2) 0.058(2) 0.060(2) 0.0231(19) 0.0046(18) -0.0026(17)
O5 0.038(3) 0.068(3) 0.033(2) 0.000 -0.002(2) 0.000
O6 0.050(2) 0.058(2) 0.053(2) -0.0169(18) -0.0108(18) 0.0180(18)
O7 0.078(3) 0.055(2) 0.053(2) -0.023(2) -0.004(2) 0.017(2)
O8 0.031(3) 0.080(4) 0.079(4) 0.000 0.014(3) 0.000
O9 0.0437(19) 0.046(2) 0.056(2) -0.0159(18) 0.0087(18) -0.0081(16)
C1 0.034(3) 0.024(3) 0.029(3) 0.000 0.003(3) 0.000
C2 0.023(3) 0.026(3) 0.038(3) 0.000 0.008(3) 0.000
C3 0.025(3) 0.038(4) 0.030(3) 0.000 -0.004(3) 0.000
C4 0.027(3) 0.041(4) 0.028(3) 0.000 0.002(3) 0.000
C5 0.026(3) 0.032(3) 0.024(3) 0.000 0.004(3) 0.000
C6 0.034(3) 0.026(3) 0.021(3) 0.000 0.003(3) 0.000
C7 0.029(3) 0.058(4) 0.020(3) 0.000 0.006(3) 0.000
C8 0.039(4) 0.056(5) 0.026(3) 0.000 -0.002(3) 0.000
C9 0.032(3) 0.065(5) 0.017(3) 0.000 0.000(3) 0.000
C10 0.037(4) 0.061(5) 0.037(4) 0.000 0.001(3) 0.000
C11 0.026(2) 0.048(3) 0.034(2) 0.001(2) -0.004(2) 0.002(2)
C12 0.035(4) 0.036(4) 0.028(3) 0.000 0.006(3) 0.000
C13 0.024(2) 0.042(3) 0.037(2) -0.004(2) -0.005(2) 0.0021(19)
C14 0.038(3) 0.039(3) 0.042(3) 0.004(2) 0.003(2) 0.005(2)
C15 0.039(4) 0.043(4) 0.038(4) 0.000 0.008(3) 0.000
C16 0.019(2) 0.037(3) 0.042(2) 0.000(2) 0.004(2) -0.0038(18)

loop_
_atom_type_symbol
_atom_type_description
_atom_type_scat_dispersion_real
_atom_type_scat_dispersion_imag
_atom_type_scat_source
C C 0.0033 0.0016 'International Tables Vol C Tables 4.2.6.8 and 6.1.1.4'
H H 0.0000 0.0000 'International Tables Vol C Tables 4.2.6.8 and 6.1.1.4'
O O 0.0106 0.0060 'International Tables Vol C Tables 4.2.6.8 and 6.1.1.4'
W W -0.8490 6.8722 'International Tables Vol C Tables 4.2.6.8 and 6.1.1.4'

loop_
_geom_angle_atom_site_label_1
_geom_angle_atom_site_label_2
_geom_angle_atom_site_label_3
_geom_angle
_geom_angle_site_symmetry_1
_geom_angle_site_symmetry_3
_geom_angle_publ_flag
C13 W1 C13 90.5(3) . 6 ?
C13 W1 C11 91.21(19) . . ?
C13 W1 C11 176.22(16) 6 . ?
C13 W1 C11 176.23(16) . 6 ?
C13 W1 C11 91.20(19) 6 6 ?
C11 W1 C11 86.9(2) . 6 ?
C13 W1 C12 87.22(16) . . ?
C13 W1 C12 87.22(16) 6 . ?
C11 W1 C12 89.47(16) . . ?
C11 W1 C12 89.47(16) 6 . ?
C13 W1 C6 94.03(15) . . ?
C13 W1 C6 94.04(15) 6 . ?
C11 W1 C6 89.23(16) . . ?
C11 W1 C6 89.23(16) 6 . ?
C12 W1 C6 178.21(19) . . ?
C16 W2 C16 92.1(2) 6 . ?
C16 W2 C15 88.13(16) 6 . ?
C16 W2 C15 88.13(16) . . ?
C16 W2 C14 177.56(15) 6 6 ?
C16 W2 C14 89.12(18) . 6 ?
C15 W2 C14 89.83(18) . 6 ?
C16 W2 C14 89.12(18) 6 . ?
C16 W2 C14 177.56(15) . . ?
C15 W2 C14 89.83(18) . . ?
C14 W2 C14 89.5(2) 6 . ?
C16 W2 C1 87.35(15) 6 . ?
C16 W2 C1 87.35(15) . . ?
C15 W2 C1 173.5(2) . . ?
C14 W2 C1 94.79(16) 6 . ?
C14 W2 C1 94.79(16) . . ?
C5 O1 C2 107.4(4) . . ?
C6 O2 C7 120.4(5) . . ?
C1 O3 C9 120.7(4) . . ?
O3 C1 C2 105.6(5) . . ?
O3 C1 W2 131.4(4) . . ?
C2 C1 W2 123.0(4) . . ?
C3 C2 O1 108.7(5) . . ?
C3 C2 C1 133.1(5) . . ?
O1 C2 C1 118.2(5) . . ?
C2 C3 C4 106.7(5) . . ?
C5 C4 C3 107.7(5) . . ?
C4 C5 O1 109.5(5) . . ?
C4 C5 C6 133.7(5) . . ?
O1 C5 C6 116.9(5) . . ?
O2 C6 C5 102.2(5) . . ?
O2 C6 W1 132.4(4) . . ?
C5 C6 W1 125.4(4) . . ?
O2 C7 C8 106.6(5) . . ?
O3 C9 C10 105.4(5) . . ?
O4 C11 W1 178.8(4) . . ?
O5 C12 W1 178.1(5) . . ?
O6 C13 W1 176.9(4) . . ?
O7 C14 W2 177.0(4) . . ?
O8 C15 W2 176.5(6) . . ?
O9 C16 W2 178.7(4) . . ?

loop_
_geom_bond_atom_site_label_1
_geom_bond_atom_site_label_2
_geom_bond_distance
_geom_bond_site_symmetry_2
_geom_bond_publ_flag
W1 C13 2.032(4) . ?
W1 C13 2.032(4) 6 ?
W1 C11 2.041(5) . ?
W1 C11 2.041(5) 6 ?
W1 C12 2.046(7) . ?
W1 C6 2.139(6) . ?
W2 C16 2.031(4) 6 ?
W2 C16 2.031(4) . ?
W2 C15 2.044(7) . ?
W2 C14 2.072(5) 6 ?
W2 C14 2.072(5) . ?
W2 C1 2.166(6) . ?
O1 C5 1.370(6) . ?
O1 C2 1.393(6) . ?
O2 C6 1.343(6) . ?
O2 C7 1.470(6) . ?
O3 C1 1.337(7) . ?
O3 C9 1.458(6) . ?
O4 C11 1.147(5) . ?
O5 C12 1.145(7) . ?
O6 C13 1.149(5) . ?
O7 C14 1.118(5) . ?
O8 C15 1.133(7) . ?
O9 C16 1.144(5) . ?
C1 C2 1.448(8) . ?
C2 C3 1.382(8) . ?
C3 C4 1.414(7) . ?
C4 C5 1.366(8) . ?
C5 C6 1.464(7) . ?
C7 C8 1.498(8) . ?
C9 C10 1.525(9) . ?
